data_4122619
loop_
_publ_author_name
'Dohner, Emma R.'
'Jaffe, Adam'
'Bradshaw, Liam R.'
'Karunadasa, Hemamala I.'

_publ_section_title
;
 Intrinsic white-light emission from layered hybrid perovskites.
;
_journal_issue 38
_journal_name_full 'Journal of the American Chemical Society'
_journal_page_first 13154
_journal_page_last 13157
_journal_paper_doi 10.1021/ja507086b
_journal_volume 136
_journal_year 2014
_chemical_formula_moiety 'Cl4 Pb, C6 H18 N2 O2'
_chemical_formula_sum 'C6 H18 Cl4 N2 O2 Pb'
_chemical_formula_weight 499.21
_chemical_name_common (EDBE)[PbCl4]
_chemical_name_systematic '2,2'-(ethylenedioxy)bis(ethylammonium) tetrachloroplumbate'
_space_group_crystal_system monoclinic
_space_group_IT_number 5
_space_group_name_Hall 'C 2y'
_space_group_name_H-M_alt 'C 1 2 1'
_symmetry_cell_setting monoclinic
_symmetry_Int_Tables_number 5
_symmetry_space_group_name_Hall 'C 2y'
_symmetry_space_group_name_H-M 'C 1 2 1'
_atom_sites_solution_hydrogens geom
_audit_creation_method SHELXL-2013
_cell_angle_alpha 90
_cell_angle_beta 102.481(4)
_cell_angle_gamma 90
_cell_formula_units_Z 2
_cell_length_a 7.7316(10)
_cell_length_b 7.5418(10)
_cell_length_c 13.2928(18)
_cell_measurement_temperature 100(2)
_cell_volume 756.79(17)
_computing_cell_refinement APEX2
_computing_data_collection APEX2
_computing_data_reduction SAINT
_computing_structure_refinement 'SHELXL-97 (Sheldrick, 2008)'
_computing_structure_solution 'SHELXS-97 (Sheldrick, 2008)'
_diffrn_ambient_temperature 100(2)
_diffrn_measured_fraction_theta_full 0.981
_diffrn_measured_fraction_theta_max 0.983
_diffrn_measurement_device_type 'Bruker D8 Venture'
_diffrn_radiation_monochromator graphite
_diffrn_radiation_probe x-ray
_diffrn_radiation_type MoK\a
_diffrn_radiation_wavelength 0.71073
_diffrn_reflns_av_R_equivalents 0.0443
_diffrn_reflns_av_unetI/netI 0.0252
_diffrn_reflns_Laue_measured_fraction_full 0.981
_diffrn_reflns_Laue_measured_fraction_max 0.983
_diffrn_reflns_limit_h_max 9
_diffrn_reflns_limit_h_min -8
_diffrn_reflns_limit_k_max 9
_diffrn_reflns_limit_k_min -9
_diffrn_reflns_limit_l_max 16
_diffrn_reflns_limit_l_min -16
_diffrn_reflns_number 10361
_diffrn_reflns_point_group_measured_fraction_full 0.985
_diffrn_reflns_point_group_measured_fraction_max 0.986
_diffrn_reflns_theta_full 25.242
_diffrn_reflns_theta_max 25.338
_diffrn_reflns_theta_min 5.305
_diffrn_source 'fine-focus sealed tube'
_exptl_absorpt_coefficient_mu 11.839
_exptl_absorpt_correction_T_max 0.3322
_exptl_absorpt_correction_T_min 0.2041
_exptl_absorpt_correction_type multi-scan
_exptl_absorpt_process_details 'SADABS V2008/1 (Bruker AXS Inc.)'
_exptl_crystal_colour Colorless
_exptl_crystal_density_diffrn 2.191
_exptl_crystal_description Plate
_exptl_crystal_F_000 468
_exptl_crystal_recrystallization_method 'Ether vapor diffusion into concentrated hydrochloric acid'
_exptl_crystal_size_max 0.150
_exptl_crystal_size_mid 0.100
_exptl_crystal_size_min 0.010
_refine_diff_density_max 2.022
_refine_diff_density_min -1.705
_refine_diff_density_rms 0.231
_refine_ls_abs_structure_details
;
 Refined as an inversion twin.
;
_refine_ls_abs_structure_Flack 0.483(17)
_refine_ls_extinction_method none
_refine_ls_goodness_of_fit_ref 1.155
_refine_ls_hydrogen_treatment constr
_refine_ls_matrix_type full
_refine_ls_number_parameters 71
_refine_ls_number_reflns 1381
_refine_ls_number_restraints 35
_refine_ls_restrained_S_all 1.142
_refine_ls_R_factor_all 0.0285
_refine_ls_R_factor_gt 0.0285
_refine_ls_shift/su_max 0.000
_refine_ls_shift/su_mean 0.000
_refine_ls_structure_factor_coef Fsqd
_refine_ls_weighting_details 'w=1/[\s^2^(Fo^2^)+(0.0619P)^2^+0.3574P] where P=(Fo^2^+2Fc^2^)/3'
_refine_ls_weighting_scheme calc
_refine_ls_wR_factor_gt 0.0786
_refine_ls_wR_factor_ref 0.0786
_reflns_Friedel_coverage 0.855
_reflns_Friedel_fraction_full 0.989
_reflns_Friedel_fraction_max 0.989
_reflns_number_gt 1381
_reflns_number_total 1381
_reflns_threshold_expression 'I > 2\s(I)'
_cod_data_source_file ja507086b_si_002.cif
_cod_data_source_block aj41h
_cod_depositor_comments 'Adding full bibliography for 4122617--4122619.cif.'
_cod_original_sg_symbol_H-M 'C 2'
_cod_database_code 4122619
_shelx_space_group_comment
;
The symmetry employed for this shelxl refinement is uniquely defined
by the following loop, which should always be used as a source of
symmetry information in preference to the above space-group names.
They are only intended as comments.
;
_shelx_estimated_absorpt_t_min 0.270
_shelx_estimated_absorpt_t_max 0.891
_shelxl_version_number 2013-3

loop_
_space_group_symop_operation_xyz
'x, y, z'
'-x, y, -z'
'x+1/2, y+1/2, z'
'-x+1/2, y+1/2, -z'

loop_
_atom_site_label
_atom_site_type_symbol
_atom_site_fract_x
_atom_site_fract_y
_atom_site_fract_z
_atom_site_U_iso_or_equiv
_atom_site_adp_type
_atom_site_occupancy
_atom_site_site_symmetry_order
_atom_site_calc_flag
_atom_site_refinement_flags_posn
_atom_site_refinement_flags_adp
_atom_site_refinement_flags_occupancy
Pb1 Pb 1.0000 0.81778(2) 0.5000 0.0111(2) Uani 1 2 d S TU P
Cl1 Cl 0.8316(4) 1.1404(4) 0.5309(3) 0.0191(7) Uani 1 1 d . U .
Cl2 Cl 1.0596(4) 0.7457(5) 0.7176(3) 0.0179(6) Uani 1 1 d . U .
O2 O 0.1941(13) 0.8813(15) 0.0936(8) 0.024(2) Uani 1 1 d . U .
N1 N 0.3639(12) 0.811(5) 0.3018(7) 0.017(2) Uani 1 1 d . U .
H1A H 0.2451 0.8303 0.2831 0.025 Uiso 1 1 calc R U .
H1B H 0.4070 0.8607 0.3647 0.025 Uiso 1 1 calc R U .
H1C H 0.3857 0.6926 0.3049 0.025 Uiso 1 1 calc R U .
C1 C 0.4514(18) 0.893(2) 0.2252(10) 0.018(2) Uani 1 1 d . U .
H1D H 0.5796 0.8649 0.2430 0.021 Uiso 1 1 calc R U .
H1E H 0.4378 1.0230 0.2267 0.021 Uiso 1 1 calc R U .
C2 C 0.3730(16) 0.825(6) 0.1186(9) 0.020(3) Uani 1 1 d . U .
H2A H 0.4385 0.8740 0.0686 0.024 Uiso 1 1 calc R U .
H2B H 0.3798 0.6942 0.1169 0.024 Uiso 1 1 calc R U .
C3 C 0.0935(19) 0.842(6) 0.0098(11) 0.038(7) Uani 1 1 d . U .
H3A H 0.1282 0.7215 -0.0074 0.046 Uiso 1 1 calc R U .
H3B H 0.1259 0.9225 -0.0421 0.046 Uiso 1 1 calc R U .

loop_
_atom_site_aniso_label
_atom_site_aniso_U_11
_atom_site_aniso_U_22
_atom_site_aniso_U_33
_atom_site_aniso_U_23
_atom_site_aniso_U_13
_atom_site_aniso_U_12
Pb1 0.0106(3) 0.0095(3) 0.0133(3) 0.000 0.00270(18) 0.000
Cl1 0.0168(16) 0.0174(16) 0.0213(16) -0.0042(13) 0.0002(12) 0.0063(12)
Cl2 0.0178(15) 0.0170(13) 0.0186(15) -0.0003(12) 0.0032(12) 0.0008(12)
O2 0.018(5) 0.032(6) 0.019(5) -0.002(4) -0.004(4) 0.003(4)
N1 0.014(4) 0.021(5) 0.014(4) -0.006(11) 0.001(3) -0.006(12)
C1 0.020(6) 0.018(5) 0.017(6) 0.002(5) 0.008(5) 0.003(5)
C2 0.019(5) 0.022(8) 0.019(5) 0.000(11) 0.003(4) 0.009(12)
C3 0.027(7) 0.07(2) 0.015(6) 0.019(10) 0.000(4) 0.002(10)

loop_
_atom_type_symbol
_atom_type_description
_atom_type_scat_dispersion_real
_atom_type_scat_dispersion_imag
_atom_type_scat_source
C C 0.0033 0.0016 'International Tables Vol C Tables 4.2.6.8 and 6.1.1.4'
N N 0.0061 0.0033 'International Tables Vol C Tables 4.2.6.8 and 6.1.1.4'
O O 0.0106 0.0060 'International Tables Vol C Tables 4.2.6.8 and 6.1.1.4'
Cl Cl 0.1484 0.1585 'International Tables Vol C Tables 4.2.6.8 and 6.1.1.4'
Pb Pb -3.3944 10.1111 'International Tables Vol C Tables 4.2.6.8 and 6.1.1.4'
H H 0.0000 0.0000 'International Tables Vol C Tables 4.2.6.8 and 6.1.1.4'

loop_
_geom_angle_atom_site_label_1
_geom_angle_atom_site_label_2
_geom_angle_atom_site_label_3
_geom_angle
_geom_angle_site_symmetry_1
_geom_angle_site_symmetry_3
Cl1 Pb1 Cl1 61.50(15) 2_756 .
Cl1 Pb1 Cl1 144.32(13) 2_756 4_646
Cl1 Pb1 Cl1 89.81(4) . 4_646
Cl1 Pb1 Cl1 89.81(4) 2_756 3_545
Cl1 Pb1 Cl1 144.32(13) . 3_545
Cl1 Pb1 Cl1 123.84(14) 4_646 3_545
Cl1 Pb1 Cl2 89.73(10) 2_756 2_756
Cl1 Pb1 Cl2 109.23(10) . 2_756
Cl1 Pb1 Cl2 79.77(10) 4_646 2_756
Cl1 Pb1 Cl2 90.00(9) 3_545 2_756
Cl1 Pb1 Cl2 109.22(10) 2_756 .
Cl1 Pb1 Cl2 89.72(10) . .
Cl1 Pb1 Cl2 90.00(9) 4_646 .
Cl1 Pb1 Cl2 79.77(10) 3_545 .
Cl2 Pb1 Cl2 158.24(14) 2_756 .
Pb1 Cl1 Pb1 144.32(13) . 3_455
C3 O2 C2 121.9(17) . .
C1 N1 H1A 109.5 . .
C1 N1 H1B 109.5 . .
H1A N1 H1B 109.5 . .
C1 N1 H1C 109.5 . .
H1A N1 H1C 109.5 . .
H1B N1 H1C 109.5 . .
N1 C1 C2 111.0(17) . .
N1 C1 H1D 109.4 . .
C2 C1 H1D 109.4 . .
N1 C1 H1E 109.4 . .
C2 C1 H1E 109.4 . .
H1D C1 H1E 108.0 . .
O2 C2 C1 107.2(17) . .
O2 C2 H2A 110.3 . .
C1 C2 H2A 110.3 . .
O2 C2 H2B 110.3 . .
C1 C2 H2B 110.3 . .
H2A C2 H2B 108.5 . .
O2 C3 C3 125.4(17) . 2
O2 C3 H3A 106.0 . .
C3 C3 H3A 106.0 2 .
O2 C3 H3B 106.0 . .
C3 C3 H3B 106.0 2 .
H3A C3 H3B 106.3 . .

loop_
_geom_bond_atom_site_label_1
_geom_bond_atom_site_label_2
_geom_bond_distance
_geom_bond_site_symmetry_2
Pb1 Cl1 2.831(3) 2_756
Pb1 Cl1 2.832(3) .
Pb1 Cl1 2.842(3) 4_646
Pb1 Cl1 2.842(3) 3_545
Pb1 Cl2 2.881(3) 2_756
Pb1 Cl2 2.881(3) .
Cl1 Pb1 2.842(3) 3_455
O2 C3 1.25(2) .
O2 C2 1.416(18) .
N1 C1 1.47(2) .
N1 H1A 0.9100 .
N1 H1B 0.9100 .
N1 H1C 0.9100 .
C1 C2 1.50(2) .
C1 H1D 0.9900 .
C1 H1E 0.9900 .
C2 H2A 0.9900 .
C2 H2B 0.9900 .
C3 C3 1.41(3) 2
C3 H3A 0.9900 .
C3 H3B 0.9900 .

loop_
_geom_torsion_atom_site_label_1
_geom_torsion_atom_site_label_2
_geom_torsion_atom_site_label_3
_geom_torsion_atom_site_label_4
_geom_torsion
_geom_torsion_site_symmetry_4
C3 O2 C2 C1 -179(2) .
N1 C1 C2 O2 64(3) .
C2 O2 C3 C3 159.1(19) 2
